data_7238745
loop_
_publ_author_name
'Mukherjee, Arup'
'Sen, Tamal K.'
'Mandal, Swadhin K.'
'Maity, Bholanath'
'Koley, Debasis'

_publ_section_title
;
 Construction of oxygen-bridged multimetallic assembly: dual catalysts for
 hydroamination reactions
;
_journal_issue 4
_journal_name_full 'RSC Adv.'
_journal_page_first 1255
_journal_paper_doi 10.1039/C2RA21778C
_journal_volume 3
_journal_year 2013
_chemical_formula_moiety 'C46 H81 N2 O2 Zr3'
_chemical_formula_sum 'C46 H81 N2 O2 Zr3'
_chemical_formula_weight 967.79
_space_group_IT_number 14
_space_group_name_Hall '-P 2yn'
_space_group_name_H-M_alt 'P 1 21/n 1'
_symmetry_cell_setting monoclinic
_symmetry_space_group_name_Hall '-P 2yn'
_symmetry_space_group_name_H-M 'P 1 21/n 1'
_atom_sites_solution_hydrogens geom
_atom_sites_solution_primary direct
_atom_sites_solution_secondary difmap
_audit_creation_method SHELXL-97
_cell_angle_alpha 90.00
_cell_angle_beta 111.125(2)
_cell_angle_gamma 90.00
_cell_formula_units_Z 4
_cell_length_a 14.8729(16)
_cell_length_b 18.838(2)
_cell_length_c 17.819(2)
_cell_measurement_reflns_used 9922
_cell_measurement_temperature 100(2)
_cell_measurement_theta_max 27.85
_cell_measurement_theta_min 2.45
_cell_volume 4656.9(9)
_computing_cell_refinement 'Bruker SAINT'
_computing_data_collection 'Bruker APEX2'
_computing_data_reduction 'Bruker SAINT'
_computing_molecular_graphics 'Bruker SHELXTL'
_computing_publication_material 'Bruker SHELXTL'
_computing_structure_refinement 'SHELXL-97 (Sheldrick, 2008)'
_computing_structure_solution 'SHELXS-97 (Sheldrick, 2008)'
_diffrn_ambient_temperature 100(2)
_diffrn_measured_fraction_theta_full 1.000
_diffrn_measured_fraction_theta_max 1.000
_diffrn_measurement_device_type 'Bruker APEX-II CCD'
_diffrn_measurement_method '\f and \w scans'
_diffrn_radiation_monochromator graphite
_diffrn_radiation_source 'fine-focus sealed tube'
_diffrn_radiation_type MoK\a
_diffrn_radiation_wavelength 0.71073
_diffrn_reflns_av_R_equivalents 0.0430
_diffrn_reflns_av_sigmaI/netI 0.0230
_diffrn_reflns_limit_h_max 18
_diffrn_reflns_limit_h_min -18
_diffrn_reflns_limit_k_max 22
_diffrn_reflns_limit_k_min -24
_diffrn_reflns_limit_l_max 22
_diffrn_reflns_limit_l_min -22
_diffrn_reflns_number 79448
_diffrn_reflns_theta_full 27.00
_diffrn_reflns_theta_max 27.00
_diffrn_reflns_theta_min 1.54
_exptl_absorpt_coefficient_mu 0.696
_exptl_absorpt_correction_T_max 0.933
_exptl_absorpt_correction_T_min 0.897
_exptl_absorpt_correction_type multi-scan
_exptl_absorpt_process_details 'SADABS; BRUKER, 2008'
_exptl_crystal_colour colourless
_exptl_crystal_density_diffrn 1.380
_exptl_crystal_density_method 'not measured'
_exptl_crystal_description block
_exptl_crystal_F_000 2028
_exptl_crystal_size_max 0.20
_exptl_crystal_size_mid 0.13
_exptl_crystal_size_min 0.10
_refine_diff_density_max 0.483
_refine_diff_density_min -0.932
_refine_diff_density_rms 0.061
_refine_ls_extinction_method none
_refine_ls_goodness_of_fit_ref 1.087
_refine_ls_hydrogen_treatment constr
_refine_ls_matrix_type full
_refine_ls_number_parameters 504
_refine_ls_number_reflns 10155
_refine_ls_number_restraints 0
_refine_ls_restrained_S_all 1.087
_refine_ls_R_factor_all 0.0309
_refine_ls_R_factor_gt 0.0238
_refine_ls_shift/su_max 0.003
_refine_ls_shift/su_mean 0.000
_refine_ls_structure_factor_coef Fsqd
_refine_ls_weighting_details 'calc w=1/[\s^2^(Fo^2^)+(0.0300P)^2^+2.8829P] where P=(Fo^2^+2Fc^2^)/3'
_refine_ls_weighting_scheme calc
_refine_ls_wR_factor_gt 0.0617
_refine_ls_wR_factor_ref 0.0664
_reflns_number_gt 8807
_reflns_number_total 10155
_reflns_threshold_expression >2sigma(I)
_cod_data_source_file c2ra21778c.txt
_cod_data_source_block tks
_cod_depositor_comments
;
The following automatic conversions were performed:

data item '_symmetry_cell_setting' value 'Monoclinic' was changed to
'monoclinic' in accordance with the
/home/saulius/struct/COD-crude-data/automatic-downloads/DataCite-retrospective/RSC/depositions/lib/dictionaries/cif_core.dic
dictionary named 'cif_core.dic' version 2.4.2 last updated on
2011-04-26.

Automatic conversion script
Id: cif_fix_values 6909 2019-04-08 15:41:33Z antanas 
;
_cod_original_cell_volume 4657.1(9)
_cod_original_sg_symbol_H-M P2(1)/n
_cod_database_code 7238745

loop_
_symmetry_equiv_pos_as_xyz
'x, y, z'
'-x+1/2, y+1/2, -z+1/2'
'-x, -y, -z'
'x-1/2, -y-1/2, z-1/2'

loop_
_atom_site_label
_atom_site_type_symbol
_atom_site_fract_x
_atom_site_fract_y
_atom_site_fract_z
_atom_site_U_iso_or_equiv
_atom_site_adp_type
_atom_site_occupancy
_atom_site_symmetry_multiplicity
_atom_site_calc_flag
_atom_site_refinement_flags
Zr1 Zr 0.026688(12) 0.889325(9) 0.766963(10) 0.01581(5) Uani 1 1 d .
Zr2 Zr -0.098891(12) 0.733391(9) 0.837412(10) 0.01522(5) Uani 1 1 d .
Zr3 Zr 0.285963(13) 0.888537(9) 0.771325(10) 0.01671(5) Uani 1 1 d .
O1 O -0.03907(9) 0.80894(7) 0.79211(8) 0.0196(3) Uani 1 1 d .
O2 O 0.15653(9) 0.86319(7) 0.76926(8) 0.0197(3) Uani 1 1 d .
N1 N -0.05582(12) 0.92805(10) 0.65541(10) 0.0265(4) Uani 1 1 d .
N2 N 0.03874(13) 0.96891(10) 0.84949(11) 0.0297(4) Uani 1 1 d .
C1 C -0.13901(18) 0.89410(14) 0.59718(15) 0.0407(6) Uani 1 1 d .
H1C H -0.1941 0.9246 0.5855 0.061 Uiso 1 1 calc R
H1D H -0.1513 0.8500 0.6187 0.061 Uiso 1 1 calc R
H1E H -0.1268 0.8852 0.5487 0.061 Uiso 1 1 calc R
C2 C -0.0336(2) 0.99372(14) 0.62348(16) 0.0443(6) Uani 1 1 d .
H2C H -0.0240 0.9843 0.5740 0.066 Uiso 1 1 calc R
H2D H 0.0241 1.0140 0.6616 0.066 Uiso 1 1 calc R
H2E H -0.0861 1.0264 0.6137 0.066 Uiso 1 1 calc R
C3 C 0.04565(19) 0.95226(16) 0.93056(15) 0.0462(7) Uani 1 1 d .
H3A H 0.1035 0.9727 0.9682 0.069 Uiso 1 1 calc R
H3B H 0.0474 0.9017 0.9375 0.069 Uiso 1 1 calc R
H3C H -0.0093 0.9713 0.9399 0.069 Uiso 1 1 calc R
C4 C 0.0309(2) 1.04497(14) 0.83625(19) 0.0593(9) Uani 1 1 d .
H4A H -0.0223 1.0629 0.8490 0.089 Uiso 1 1 calc R
H4B H 0.0204 1.0549 0.7809 0.089 Uiso 1 1 calc R
H4C H 0.0893 1.0675 0.8701 0.089 Uiso 1 1 calc R
C5 C -0.20323(14) 0.81087(12) 0.89532(13) 0.0258(4) Uani 1 1 d .
C6 C -0.22483(14) 0.83276(10) 0.81529(13) 0.0236(4) Uani 1 1 d .
C7 C -0.21146(17) 0.90610(12) 0.78912(17) 0.0373(6) Uani 1 1 d .
H7A H -0.2669 0.9344 0.7846 0.056 Uiso 1 1 calc R
H7B H -0.2039 0.9040 0.7379 0.056 Uiso 1 1 calc R
H7C H -0.1550 0.9270 0.8281 0.056 Uiso 1 1 calc R
C8 C -0.27046(14) 0.77562(11) 0.76383(12) 0.0232(4) Uani 1 1 d .
C9 C -0.27985(14) 0.71894(11) 0.81348(13) 0.0248(4) Uani 1 1 d .
C10 C -0.34489(17) 0.65579(13) 0.78464(18) 0.0421(6) Uani 1 1 d .
H10A H -0.3127 0.6140 0.8123 0.063 Uiso 1 1 calc R
H10B H -0.3604 0.6499 0.7278 0.063 Uiso 1 1 calc R
H10C H -0.4030 0.6631 0.7953 0.063 Uiso 1 1 calc R
C11 C -0.23608(15) 0.74006(12) 0.89395(13) 0.0263(4) Uani 1 1 d .
C12 C -0.2368(2) 0.69843(16) 0.96574(16) 0.0472(7) Uani 1 1 d .
H12A H -0.2755 0.7228 0.9906 0.071 Uiso 1 1 calc R
H12B H -0.1721 0.6938 1.0037 0.071 Uiso 1 1 calc R
H12C H -0.2633 0.6521 0.9487 0.071 Uiso 1 1 calc R
C13 C -0.31349(17) 0.77991(15) 0.67343(14) 0.0385(6) Uani 1 1 d .
H13A H -0.3440 0.8252 0.6577 0.058 Uiso 1 1 calc R
H13B H -0.3604 0.7429 0.6532 0.058 Uiso 1 1 calc R
H13C H -0.2635 0.7744 0.6517 0.058 Uiso 1 1 calc R
C14 C -0.16791(18) 0.85639(15) 0.96931(16) 0.0443(6) Uani 1 1 d .
H14A H -0.1265 0.8929 0.9623 0.067 Uiso 1 1 calc R
H14B H -0.1327 0.8277 1.0149 0.067 Uiso 1 1 calc R
H14C H -0.2219 0.8778 0.9780 0.067 Uiso 1 1 calc R
C15 C 0.00110(15) 0.75064(11) 0.96802(12) 0.0259(4) Uani 1 1 d .
H15A H 0.0662 0.7398 0.9734 0.039 Uiso 1 1 calc R
H15B H -0.0182 0.7201 1.0026 0.039 Uiso 1 1 calc R
H15C H -0.0028 0.7992 0.9828 0.039 Uiso 1 1 calc R
C16 C -0.12341(15) 0.61939(10) 0.75197(12) 0.0224(4) Uani 1 1 d .
H16 H -0.1537 0.6628 0.7617 0.027 Uiso 1 1 calc R
C17 C -0.04318(15) 0.65590(10) 0.74578(12) 0.0225(4) Uani 1 1 d .
C18 C 0.03243(14) 0.65347(10) 0.82185(12) 0.0222(4) Uani 1 1 d .
C19 C -0.00181(15) 0.61618(10) 0.87543(12) 0.0224(4) Uani 1 1 d .
C20 C -0.09783(15) 0.59497(10) 0.83265(12) 0.0223(4) Uani 1 1 d .
C21 C -0.15146(17) 0.54381(11) 0.86595(14) 0.0302(5) Uani 1 1 d .
H21A H -0.1152 0.5006 0.8814 0.045 Uiso 1 1 calc R
H21B H -0.2133 0.5337 0.8256 0.045 Uiso 1 1 calc R
H21C H -0.1602 0.5645 0.9121 0.045 Uiso 1 1 calc R
C22 C 0.05632(17) 0.59239(12) 0.95953(13) 0.0309(5) Uani 1 1 d .
H22A H 0.0183 0.5970 0.9928 0.046 Uiso 1 1 calc R
H22B H 0.1131 0.6213 0.9809 0.046 Uiso 1 1 calc R
H22C H 0.0747 0.5436 0.9586 0.046 Uiso 1 1 calc R
C23 C 0.13261(15) 0.68129(12) 0.84064(14) 0.0300(5) Uani 1 1 d .
H23A H 0.1637 0.6866 0.8978 0.045 Uiso 1 1 calc R
H23B H 0.1297 0.7265 0.8150 0.045 Uiso 1 1 calc R
H23C H 0.1686 0.6486 0.8211 0.045 Uiso 1 1 calc R
C24 C -0.03878(18) 0.68838(12) 0.66999(13) 0.0318(5) Uani 1 1 d .
H24A H -0.0242 0.6522 0.6382 0.048 Uiso 1 1 calc R
H24B H 0.0105 0.7241 0.6837 0.048 Uiso 1 1 calc R
H24C H -0.0999 0.7095 0.6398 0.048 Uiso 1 1 calc R
C25 C -0.21046(17) 0.59827(12) 0.67974(13) 0.0325(5) Uani 1 1 d .
H25A H -0.2402 0.6400 0.6503 0.049 Uiso 1 1 calc R
H25B H -0.2558 0.5738 0.6975 0.049 Uiso 1 1 calc R
H25C H -0.1906 0.5676 0.6456 0.049 Uiso 1 1 calc R
C26 C 0.37077(15) 0.88209(11) 0.66728(12) 0.0249(4) Uani 1 1 d .
C27 C 0.36459(15) 0.81104(11) 0.69037(12) 0.0259(4) Uani 1 1 d .
H27 H 0.3692 0.8237 0.7450 0.031 Uiso 1 1 calc R
C28 C 0.44553(19) 0.75817(14) 0.71851(16) 0.0409(6) Uani 1 1 d .
H28A H 0.4434 0.7280 0.6745 0.061 Uiso 1 1 calc R
H28B H 0.4388 0.7298 0.7610 0.061 Uiso 1 1 calc R
H28C H 0.5060 0.7829 0.7381 0.061 Uiso 1 1 calc R
C29 C 0.26596(16) 0.79249(11) 0.66505(12) 0.0263(4) Uani 1 1 d .
C30 C 0.2287(2) 0.71912(13) 0.67180(17) 0.0453(7) Uani 1 1 d .
H30A H 0.1666 0.7228 0.6765 0.068 Uiso 1 1 calc R
H30B H 0.2727 0.6958 0.7185 0.068 Uiso 1 1 calc R
H30C H 0.2232 0.6921 0.6246 0.068 Uiso 1 1 calc R
C31 C 0.21147(15) 0.85087(12) 0.62345(12) 0.0266(4) Uani 1 1 d .
C32 C 0.10486(17) 0.84993(17) 0.57852(14) 0.0449(7) Uani 1 1 d .
H32A H 0.0897 0.8157 0.5359 0.067 Uiso 1 1 calc R
H32B H 0.0839 0.8961 0.5563 0.067 Uiso 1 1 calc R
H32C H 0.0726 0.8374 0.6146 0.067 Uiso 1 1 calc R
C33 C 0.27617(16) 0.90628(11) 0.62471(12) 0.0258(4) Uani 1 1 d .
C34 C 0.2511(2) 0.97341(14) 0.57640(15) 0.0436(6) Uani 1 1 d .
H34A H 0.2925 1.0110 0.6056 0.065 Uiso 1 1 calc R
H34B H 0.1852 0.9857 0.5667 0.065 Uiso 1 1 calc R
H34C H 0.2594 0.9665 0.5259 0.065 Uiso 1 1 calc R
C35 C 0.46044(18) 0.92228(14) 0.67322(16) 0.0411(6) Uani 1 1 d .
H35A H 0.4667 0.9233 0.6215 0.062 Uiso 1 1 calc R
H35B H 0.5157 0.8993 0.7113 0.062 Uiso 1 1 calc R
H35C H 0.4562 0.9700 0.6907 0.062 Uiso 1 1 calc R
C36 C 0.24872(18) 1.00703(11) 0.74396(13) 0.0314(5) Uani 1 1 d .
H36A H 0.1941 1.0113 0.6947 0.047 Uiso 1 1 calc R
H36B H 0.3029 1.0312 0.7386 0.047 Uiso 1 1 calc R
H36C H 0.2336 1.0279 0.7872 0.047 Uiso 1 1 calc R
C37 C 0.39233(16) 0.82733(12) 0.90135(12) 0.0298(5) Uani 1 1 d .
C38 C 0.4034(2) 0.74794(14) 0.90974(16) 0.0466(7) Uani 1 1 d .
H38A H 0.4154 0.7347 0.9645 0.070 Uiso 1 1 calc R
H38B H 0.4566 0.7331 0.8950 0.070 Uiso 1 1 calc R
H38C H 0.3454 0.7255 0.8750 0.070 Uiso 1 1 calc R
C39 C 0.32443(15) 0.86697(12) 0.92302(12) 0.0271(4) Uani 1 1 d .
C40 C 0.25187(18) 0.83753(13) 0.95477(13) 0.0354(5) Uani 1 1 d .
H40A H 0.1936 0.8264 0.9107 0.053 Uiso 1 1 calc R
H40B H 0.2383 0.8721 0.9889 0.053 Uiso 1 1 calc R
H40C H 0.2770 0.7952 0.9851 0.053 Uiso 1 1 calc R
C41 C 0.34235(14) 0.94000(12) 0.91565(12) 0.0256(4) Uani 1 1 d .
C42 C 0.29194(17) 0.99950(13) 0.93976(14) 0.0353(5) Uani 1 1 d .
H42A H 0.3134 1.0440 0.9259 0.053 Uiso 1 1 calc R
H42B H 0.3065 0.9977 0.9968 0.053 Uiso 1 1 calc R
H42C H 0.2236 0.9950 0.9121 0.053 Uiso 1 1 calc R
C43 C 0.42266(15) 0.94588(12) 0.89085(12) 0.0293(5) Uani 1 1 d .
C44 C 0.47089(18) 1.01407(15) 0.88348(16) 0.0432(6) Uani 1 1 d .
H44A H 0.5150 1.0281 0.9355 0.065 Uiso 1 1 calc R
H44B H 0.4230 1.0504 0.8625 0.065 Uiso 1 1 calc R
H44C H 0.5055 1.0074 0.8478 0.065 Uiso 1 1 calc R
C45 C 0.45536(15) 0.87639(13) 0.88482(13) 0.0327(5) Uani 1 1 d .
H45 H 0.4221 0.8738 0.8264 0.039 Uiso 1 1 calc R
C46 C 0.55295(17) 0.85924(18) 0.88144(18) 0.0520(7) Uani 1 1 d .
H46A H 0.5647 0.8891 0.8423 0.078 Uiso 1 1 calc R
H46B H 0.5544 0.8104 0.8665 0.078 Uiso 1 1 calc R
H46C H 0.6018 0.8673 0.9333 0.078 Uiso 1 1 calc R

loop_
_atom_site_aniso_label
_atom_site_aniso_U_11
_atom_site_aniso_U_22
_atom_site_aniso_U_33
_atom_site_aniso_U_23
_atom_site_aniso_U_13
_atom_site_aniso_U_12
Zr1 0.01471(9) 0.01578(9) 0.01744(9) -0.00061(6) 0.00640(7) 0.00022(7)
Zr2 0.01558(9) 0.01614(9) 0.01414(8) 0.00076(6) 0.00560(7) 0.00064(7)
Zr3 0.01421(9) 0.01912(9) 0.01691(9) -0.00035(7) 0.00574(7) -0.00046(7)
O1 0.0193(7) 0.0203(7) 0.0210(7) 0.0002(5) 0.0092(5) 0.0001(5)
O2 0.0161(6) 0.0243(7) 0.0194(6) 0.0002(5) 0.0071(5) 0.0003(5)
N1 0.0227(9) 0.0298(9) 0.0250(9) 0.0076(7) 0.0064(7) 0.0059(7)
N2 0.0253(9) 0.0282(10) 0.0350(10) -0.0133(8) 0.0100(8) 0.0000(8)
C1 0.0357(13) 0.0483(15) 0.0313(12) 0.0069(11) 0.0036(10) -0.0033(11)
C2 0.0474(15) 0.0372(14) 0.0444(14) 0.0151(11) 0.0118(12) 0.0015(12)
C3 0.0443(15) 0.0612(17) 0.0426(14) -0.0271(13) 0.0272(12) -0.0186(13)
C4 0.0624(19) 0.0313(14) 0.0627(19) -0.0159(13) -0.0034(15) 0.0163(13)
C5 0.0193(10) 0.0315(11) 0.0297(11) -0.0074(9) 0.0126(8) 0.0011(8)
C6 0.0171(9) 0.0201(10) 0.0361(11) 0.0018(8) 0.0124(8) 0.0027(8)
C7 0.0305(12) 0.0239(11) 0.0623(16) 0.0095(11) 0.0227(12) 0.0065(9)
C8 0.0171(9) 0.0277(11) 0.0236(10) 0.0019(8) 0.0058(8) 0.0045(8)
C9 0.0178(9) 0.0229(10) 0.0356(11) 0.0009(8) 0.0120(8) 0.0000(8)
C10 0.0263(12) 0.0291(12) 0.0719(18) -0.0050(12) 0.0190(12) -0.0078(10)
C11 0.0223(10) 0.0335(11) 0.0287(11) 0.0063(9) 0.0158(9) 0.0044(9)
C12 0.0494(16) 0.0609(18) 0.0432(14) 0.0181(13) 0.0310(13) 0.0049(14)
C13 0.0280(12) 0.0539(16) 0.0272(11) 0.0028(11) 0.0023(9) 0.0077(11)
C14 0.0354(13) 0.0566(17) 0.0441(14) -0.0240(13) 0.0181(11) 0.0026(12)
C15 0.0270(11) 0.0280(11) 0.0193(9) -0.0011(8) 0.0044(8) 0.0049(9)
C16 0.0306(11) 0.0146(9) 0.0229(10) -0.0029(7) 0.0108(8) 0.0027(8)
C17 0.0311(11) 0.0180(9) 0.0218(9) -0.0015(7) 0.0134(8) 0.0036(8)
C18 0.0247(10) 0.0180(9) 0.0263(10) -0.0003(8) 0.0122(8) 0.0047(8)
C19 0.0282(11) 0.0176(9) 0.0224(10) 0.0024(7) 0.0102(8) 0.0058(8)
C20 0.0296(11) 0.0145(9) 0.0244(10) 0.0018(7) 0.0116(8) 0.0029(8)
C21 0.0355(12) 0.0212(10) 0.0370(12) 0.0067(9) 0.0169(10) 0.0016(9)
C22 0.0355(12) 0.0272(11) 0.0276(11) 0.0070(9) 0.0082(9) 0.0107(9)
C23 0.0266(11) 0.0267(11) 0.0398(12) -0.0009(9) 0.0157(10) 0.0029(9)
C24 0.0483(14) 0.0273(11) 0.0266(11) 0.0012(9) 0.0218(10) 0.0032(10)
C25 0.0381(13) 0.0298(12) 0.0268(11) -0.0066(9) 0.0082(10) -0.0045(10)
C26 0.0241(10) 0.0309(11) 0.0249(10) 0.0000(8) 0.0151(8) -0.0009(8)
C27 0.0286(11) 0.0312(11) 0.0227(10) -0.0014(8) 0.0150(8) 0.0050(9)
C28 0.0429(14) 0.0380(14) 0.0471(15) 0.0029(11) 0.0227(12) 0.0157(11)
C29 0.0318(11) 0.0271(11) 0.0277(10) -0.0095(8) 0.0199(9) -0.0064(9)
C30 0.0620(17) 0.0345(13) 0.0558(16) -0.0153(12) 0.0411(14) -0.0178(12)
C31 0.0223(10) 0.0408(12) 0.0187(9) -0.0089(9) 0.0100(8) -0.0002(9)
C32 0.0256(12) 0.079(2) 0.0265(12) -0.0163(12) 0.0056(10) 0.0005(12)
C33 0.0294(11) 0.0321(11) 0.0188(9) 0.0004(8) 0.0122(8) 0.0043(9)
C34 0.0619(17) 0.0457(15) 0.0296(12) 0.0132(11) 0.0242(12) 0.0173(13)
C35 0.0342(13) 0.0472(15) 0.0499(15) 0.0020(12) 0.0251(12) -0.0087(11)
C36 0.0465(13) 0.0216(10) 0.0258(10) 0.0003(8) 0.0126(10) -0.0007(10)
C37 0.0260(11) 0.0357(12) 0.0208(10) 0.0037(9) 0.0001(8) 0.0060(9)
C38 0.0517(16) 0.0403(14) 0.0404(14) 0.0106(11) 0.0075(12) 0.0151(12)
C39 0.0249(10) 0.0353(12) 0.0158(9) 0.0003(8) 0.0011(8) -0.0021(9)
C40 0.0417(13) 0.0434(14) 0.0210(10) 0.0010(9) 0.0110(10) -0.0080(11)
C41 0.0214(10) 0.0325(11) 0.0181(9) -0.0053(8) 0.0012(8) -0.0034(8)
C42 0.0338(12) 0.0400(13) 0.0294(11) -0.0114(10) 0.0082(10) -0.0010(10)
C43 0.0202(10) 0.0385(12) 0.0234(10) -0.0054(9) 0.0008(8) -0.0074(9)
C44 0.0337(13) 0.0509(16) 0.0410(14) -0.0084(12) 0.0086(11) -0.0216(12)
C45 0.0181(10) 0.0495(14) 0.0227(10) -0.0033(9) -0.0020(8) 0.0026(9)
C46 0.0197(12) 0.079(2) 0.0502(16) -0.0140(15) 0.0040(11) 0.0046(13)

loop_
_atom_type_symbol
_atom_type_description
_atom_type_scat_dispersion_real
_atom_type_scat_dispersion_imag
_atom_type_scat_source
C C 0.0033 0.0016 'International Tables Vol C Tables 4.2.6.8 and 6.1.1.4'
H H 0.0000 0.0000 'International Tables Vol C Tables 4.2.6.8 and 6.1.1.4'
N N 0.0061 0.0033 'International Tables Vol C Tables 4.2.6.8 and 6.1.1.4'
O O 0.0106 0.0060 'International Tables Vol C Tables 4.2.6.8 and 6.1.1.4'
Zr Zr -2.9673 0.5597 'International Tables Vol C Tables 4.2.6.8 and 6.1.1.4'

loop_
_geom_angle_atom_site_label_1
_geom_angle_atom_site_label_2
_geom_angle_atom_site_label_3
_geom_angle
O1 Zr1 O2 111.73(6)
O1 Zr1 N1 108.97(6)
O2 Zr1 N1 110.25(6)
O1 Zr1 N2 108.92(7)
O2 Zr1 N2 109.44(6)
N1 Zr1 N2 107.43(8)
O1 Zr2 C15 95.11(7)
O1 Zr2 C8 94.54(6)
C15 Zr2 C8 130.10(7)
O1 Zr2 C17 81.59(6)
C15 Zr2 C17 119.47(7)
C8 Zr2 C17 110.35(7)
O1 Zr2 C18 84.65(6)
C15 Zr2 C18 87.26(7)
C8 Zr2 C18 142.40(7)
C17 Zr2 C18 32.23(6)
O1 Zr2 C6 79.96(6)
C15 Zr2 C6 102.86(7)
C8 Zr2 C6 32.18(6)
C17 Zr2 C6 134.96(7)
C18 Zr2 C6 162.22(7)
O1 Zr2 C16 110.08(6)
C15 Zr2 C16 128.30(7)
C8 Zr2 C16 93.09(7)
C17 Zr2 C16 32.07(6)
C18 Zr2 C16 52.96(7)
C6 Zr2 C16 125.03(7)
O1 Zr2 C9 126.73(6)
C15 Zr2 C9 116.06(7)
C8 Zr2 C9 32.29(7)
C17 Zr2 C9 113.27(7)
C18 Zr2 C9 135.29(7)
C6 Zr2 C9 52.73(6)
C16 Zr2 C9 84.13(7)
O1 Zr2 C11 130.74(6)
C15 Zr2 C11 84.93(7)
C8 Zr2 C11 53.02(7)
C17 Zr2 C11 139.87(7)
C18 Zr2 C11 144.26(7)
C6 Zr2 C11 52.52(6)
C16 Zr2 C11 107.87(7)
C9 Zr2 C11 31.48(7)
O1 Zr2 C19 115.19(6)
C15 Zr2 C19 76.02(7)
C8 Zr2 C19 139.76(7)
C17 Zr2 C19 53.02(6)
C18 Zr2 C19 31.99(6)
C6 Zr2 C19 164.83(6)
C16 Zr2 C19 52.57(6)
C9 Zr2 C19 113.74(7)
C11 Zr2 C19 112.54(7)
O1 Zr2 C5 100.20(6)
C15 Zr2 C5 77.21(7)
C8 Zr2 C5 52.89(6)
C17 Zr2 C5 163.15(7)
C18 Zr2 C5 164.04(7)
C6 Zr2 C5 31.52(7)
C16 Zr2 C5 136.36(7)
C9 Zr2 C5 52.35(7)
C11 Zr2 C5 31.75(7)
C19 Zr2 C5 136.95(7)
O1 Zr2 C20 133.66(6)
C15 Zr2 C20 99.53(7)
C8 Zr2 C20 108.23(7)
C17 Zr2 C20 52.97(6)
C18 Zr2 C20 52.75(6)
C6 Zr2 C20 137.21(6)
C16 Zr2 C20 31.85(6)
C9 Zr2 C20 84.69(7)
C11 Zr2 C20 94.37(7)
C19 Zr2 C20 31.52(6)
C5 Zr2 C20 125.84(7)
O2 Zr3 C36 94.13(7)
O2 Zr3 C29 87.85(6)
C36 Zr3 C29 124.92(7)
O2 Zr3 C37 100.87(7)
C36 Zr3 C37 130.48(8)
C29 Zr3 C37 102.74(7)
O2 Zr3 C31 81.74(6)
C36 Zr3 C31 93.93(8)
C29 Zr3 C31 31.92(7)
C37 Zr3 C31 134.64(7)
O2 Zr3 C33 108.27(6)
C36 Zr3 C33 74.91(7)
C29 Zr3 C33 52.71(7)
C37 Zr3 C33 139.81(7)
C31 Zr3 C33 31.89(7)
O2 Zr3 C39 80.10(6)
C36 Zr3 C39 108.57(7)
C29 Zr3 C39 125.86(7)
C37 Zr3 C39 31.96(7)
C31 Zr3 C39 151.90(7)
C33 Zr3 C39 170.92(7)
O2 Zr3 C41 94.23(6)
C36 Zr3 C41 79.34(7)
C29 Zr3 C41 155.50(7)
C37 Zr3 C41 52.88(7)
C31 Zr3 C41 171.94(7)
C33 Zr3 C41 146.67(7)
C39 Zr3 C41 31.77(7)
O2 Zr3 C43 126.02(6)
C36 Zr3 C43 80.10(8)
C29 Zr3 C43 138.66(7)
C37 Zr3 C43 53.00(7)
C31 Zr3 C43 151.73(7)
C33 Zr3 C43 121.22(7)
C39 Zr3 C43 52.68(7)
C41 Zr3 C43 31.80(7)
O2 Zr3 C26 134.31(6)
C36 Zr3 C26 92.05(7)
C29 Zr3 C26 52.73(7)
C37 Zr3 C26 108.94(7)
C31 Zr3 C26 52.67(7)
C33 Zr3 C26 31.64(7)
C39 Zr3 C26 139.34(7)
C41 Zr3 C26 131.35(7)
C43 Zr3 C26 99.64(7)
O2 Zr3 C27 118.94(6)
C36 Zr3 C27 123.08(7)
C29 Zr3 C27 31.77(7)
C37 Zr3 C27 89.68(7)
C31 Zr3 C27 52.41(7)
C33 Zr3 C27 52.15(7)
C39 Zr3 C27 121.08(7)
C41 Zr3 C27 135.24(7)
C43 Zr3 C27 108.22(7)
C26 Zr3 C27 31.53(7)
O2 Zr3 C45 131.04(7)
C36 Zr3 C45 109.84(8)
C29 Zr3 C45 109.50(7)
C37 Zr3 C45 31.87(7)
C31 Zr3 C45 135.31(7)
C33 Zr3 C45 118.76(7)
C39 Zr3 C45 52.29(7)
C41 Zr3 C45 52.17(7)
C43 Zr3 C45 31.54(7)
C26 Zr3 C45 88.13(7)
C27 Zr3 C45 83.08(7)
Zr1 O1 Zr2 169.94(7)
Zr3 O2 Zr1 151.57(8)
C1 N1 C2 110.69(18)
C1 N1 Zr1 126.50(15)
C2 N1 Zr1 122.76(15)
C3 N2 C4 110.5(2)
C3 N2 Zr1 120.77(16)
C4 N2 Zr1 128.40(18)
N1 C1 H1C 109.5
N1 C1 H1D 109.5
H1C C1 H1D 109.5
N1 C1 H1E 109.5
H1C C1 H1E 109.5
H1D C1 H1E 109.5
N1 C2 H2C 109.5
N1 C2 H2D 109.5
H2C C2 H2D 109.5
N1 C2 H2E 109.5
H2C C2 H2E 109.5
H2D C2 H2E 109.5
N2 C3 H3A 109.5
N2 C3 H3B 109.5
H3A C3 H3B 109.5
N2 C3 H3C 109.5
H3A C3 H3C 109.5
H3B C3 H3C 109.5
N2 C4 H4A 109.5
N2 C4 H4B 109.5
H4A C4 H4B 109.5
N2 C4 H4C 109.5
H4A C4 H4C 109.5
H4B C4 H4C 109.5
C6 C5 C11 107.88(18)
C6 C5 C14 127.1(2)
C11 C5 C14 124.2(2)
C6 C5 Zr2 73.32(11)
C11 C5 Zr2 73.51(11)
C14 C5 Zr2 126.86(15)
C5 C6 C8 108.33(18)
C5 C6 C7 125.5(2)
C8 C6 C7 125.9(2)
C5 C6 Zr2 75.16(11)
C8 C6 Zr2 72.51(11)
C7 C6 Zr2 123.26(14)
C6 C7 H7A 109.5
C6 C7 H7B 109.5
H7A C7 H7B 109.5
C6 C7 H7C 109.5
H7A C7 H7C 109.5
H7B C7 H7C 109.5
C6 C8 C9 107.35(18)
C6 C8 C13 124.8(2)
C9 C8 C13 127.3(2)
C6 C8 Zr2 75.30(11)
C9 C8 Zr2 75.52(11)
C13 C8 Zr2 121.98(14)
C11 C9 C8 108.01(18)
C11 C9 C10 125.4(2)
C8 C9 C10 125.2(2)
C11 C9 Zr2 74.29(12)
C8 C9 Zr2 72.19(11)
C10 C9 Zr2 130.09(15)
C9 C10 H10A 109.5
C9 C10 H10B 109.5
H10A C10 H10B 109.5
C9 C10 H10C 109.5
H10A C10 H10C 109.5
H10B C10 H10C 109.5
C9 C11 C5 108.34(18)
C9 C11 C12 125.4(2)
C5 C11 C12 125.7(2)
C9 C11 Zr2 74.23(11)
C5 C11 Zr2 74.74(11)
C12 C11 Zr2 123.73(15)
C11 C12 H12A 109.5
C11 C12 H12B 109.5
H12A C12 H12B 109.5
C11 C12 H12C 109.5
H12A C12 H12C 109.5
H12B C12 H12C 109.5
C8 C13 H13A 109.5
C8 C13 H13B 109.5
H13A C13 H13B 109.5
C8 C13 H13C 109.5
H13A C13 H13C 109.5
H13B C13 H13C 109.5
C5 C14 H14A 109.5
C5 C14 H14B 109.5
H14A C14 H14B 109.5
C5 C14 H14C 109.5
H14A C14 H14C 109.5
H14B C14 H14C 109.5
Zr2 C15 H15A 109.5
Zr2 C15 H15B 109.5
H15A C15 H15B 109.5
Zr2 C15 H15C 109.5
H15A C15 H15C 109.5
H15B C15 H15C 109.5
C17 C16 C20 108.03(18)
C17 C16 C25 123.26(18)
C20 C16 C25 127.51(19)
C17 C16 Zr2 72.42(11)
C20 C16 Zr2 75.16(11)
C25 C16 Zr2 128.03(14)
C17 C16 H16 93.6
C20 C16 H16 93.6
C25 C16 H16 93.6
Zr2 C16 H16 34.6
C16 C17 C18 108.10(17)
C16 C17 C24 125.29(19)
C18 C17 C24 126.6(2)
C16 C17 Zr2 75.51(11)
C18 C17 Zr2 74.57(11)
C24 C17 Zr2 118.20(13)
C17 C18 C19 107.83(18)
C17 C18 C23 125.81(19)
C19 C18 C23 126.26(19)
C17 C18 Zr2 73.19(11)
C19 C18 Zr2 75.24(11)
C23 C18 Zr2 120.40(13)
C20 C19 C18 108.36(18)
C20 C19 C22 124.05(19)
C18 C19 C22 127.0(2)
C20 C19 Zr2 74.95(11)
C18 C19 Zr2 72.76(11)
C22 C19 Zr2 125.51(14)
C19 C20 C16 107.68(18)
C19 C20 C21 123.06(18)
C16 C20 C21 128.24(19)
C19 C20 Zr2 73.53(11)
C16 C20 Zr2 72.99(11)
C21 C20 Zr2 128.15(14)
C20 C21 H21A 109.5
C20 C21 H21B 109.5
H21A C21 H21B 109.5
C20 C21 H21C 109.5
H21A C21 H21C 109.5
H21B C21 H21C 109.5
C19 C22 H22A 109.5
C19 C22 H22B 109.5
H22A C22 H22B 109.5
C19 C22 H22C 109.5
H22A C22 H22C 109.5
H22B C22 H22C 109.5
C18 C23 H23A 109.5
C18 C23 H23B 109.5
H23A C23 H23B 109.5
C18 C23 H23C 109.5
H23A C23 H23C 109.5
H23B C23 H23C 109.5
C17 C24 H24A 109.5
C17 C24 H24B 109.5
H24A C24 H24B 109.5
C17 C24 H24C 109.5
H24A C24 H24C 109.5
H24B C24 H24C 109.5
C16 C25 H25A 109.5
C16 C25 H25B 109.5
H25A C25 H25B 109.5
C16 C25 H25C 109.5
H25A C25 H25C 109.5
H25B C25 H25C 109.5
C33 C26 C27 107.78(19)
C33 C26 C35 124.2(2)
C27 C26 C35 127.3(2)
C33 C26 Zr3 73.85(11)
C27 C26 Zr3 74.74(11)
C35 C26 Zr3 125.00(15)
C26 C27 C29 108.06(19)
C26 C27 C28 126.6(2)
C29 C27 C28 123.8(2)
C26 C27 Zr3 73.73(12)
C29 C27 Zr3 72.20(11)
C28 C27 Zr3 130.68(15)
C26 C27 H27 94.0
C29 C27 H27 94.0
C28 C27 H27 94.0
Zr3 C27 H27 36.7
C27 C28 H28A 109.5
C27 C28 H28B 109.5
H28A C28 H28B 109.5
C27 C28 H28C 109.5
H28A C28 H28C 109.5
H28B C28 H28C 109.5
C31 C29 C27 108.00(19)
C31 C29 C30 126.8(2)
C27 C29 C30 124.7(2)
C31 C29 Zr3 74.26(11)
C27 C29 Zr3 76.03(12)
C30 C29 Zr3 122.47(14)
C29 C30 H30A 109.5
C29 C30 H30B 109.5
H30A C30 H30B 109.5
C29 C30 H30C 109.5
H30A C30 H30C 109.5
H30B C30 H30C 109.5
C29 C31 C33 107.99(18)
C29 C31 C32 124.8(2)
C33 C31 C32 126.9(2)
C29 C31 Zr3 73.82(11)
C33 C31 Zr3 74.92(11)
C32 C31 Zr3 122.36(14)
C31 C32 H32A 109.5
C31 C32 H32B 109.5
H32A C32 H32B 109.5
C31 C32 H32C 109.5
H32A C32 H32C 109.5
H32B C32 H32C 109.5
C26 C33 C31 108.11(19)
C26 C33 C34 125.1(2)
C31 C33 C34 125.9(2)
C26 C33 Zr3 74.52(11)
C31 C33 Zr3 73.20(11)
C34 C33 Zr3 126.94(15)
C33 C34 H34A 109.5
C33 C34 H34B 109.5
H34A C34 H34B 109.5
C33 C34 H34C 109.5
H34A C34 H34C 109.5
H34B C34 H34C 109.5
C26 C35 H35A 109.5
C26 C35 H35B 109.5
H35A C35 H35B 109.5
C26 C35 H35C 109.5
H35A C35 H35C 109.5
H35B C35 H35C 109.5
Zr3 C36 H36A 109.5
Zr3 C36 H36B 109.5
H36A C36 H36B 109.5
Zr3 C36 H36C 109.5
H36A C36 H36C 109.5
H36B C36 H36C 109.5
C39 C37 C45 107.6(2)
C39 C37 C38 124.0(2)
C45 C37 C38 127.6(2)
C39 C37 Zr3 74.98(12)
C45 C37 Zr3 76.01(12)
C38 C37 Zr3 123.14(16)
C37 C38 H38A 109.5
C37 C38 H38B 109.5
H38A C38 H38B 109.5
C37 C38 H38C 109.5
H38A C38 H38C 109.5
H38B C38 H38C 109.5
C41 C39 C37 108.07(19)
C41 C39 C40 125.6(2)
C37 C39 C40 126.2(2)
C41 C39 Zr3 74.25(11)
C37 C39 Zr3 73.06(12)
C40 C39 Zr3 122.43(14)
C39 C40 H40A 109.5
C39 C40 H40B 109.5
H40A C40 H40B 109.5
C39 C40 H40C 109.5
H40A C40 H40C 109.5
H40B C40 H40C 109.5
C39 C41 C43 108.20(19)
C39 C41 C42 124.8(2)
C43 C41 C42 126.6(2)
C39 C41 Zr3 73.98(11)
C43 C41 Zr3 74.19(11)
C42 C41 Zr3 123.35(14)
C41 C42 H42A 109.5
C41 C42 H42B 109.5
H42A C42 H42B 109.5
C41 C42 H42C 109.5
H42A C42 H42C 109.5
H42B C42 H42C 109.5
C45 C43 C41 107.6(2)
C45 C43 C44 126.7(2)
C41 C43 C44 125.2(2)
C45 C43 Zr3 74.99(12)
C41 C43 Zr3 74.00(11)
C44 C43 Zr3 122.92(15)
C43 C44 H44A 109.5
C43 C44 H44B 109.5
H44A C44 H44B 109.5
C43 C44 H44C 109.5
H44A C44 H44C 109.5
H44B C44 H44C 109.5
C43 C45 C37 108.4(2)
C43 C45 C46 124.3(2)
C37 C45 C46 125.8(2)
C43 C45 Zr3 73.47(12)
C37 C45 Zr3 72.12(11)
C46 C45 Zr3 131.40(17)
C43 C45 H45 94.1
C37 C45 H45 94.1
C46 C45 H45 94.1
Zr3 C45 H45 37.3
C45 C46 H46A 109.5
C45 C46 H46B 109.5
H46A C46 H46B 109.5
C45 C46 H46C 109.5
H46A C46 H46C 109.5
H46B C46 H46C 109.5

loop_
_geom_bond_atom_site_label_1
_geom_bond_atom_site_label_2
_geom_bond_distance
Zr1 O1 1.9407(13)
Zr1 O2 1.9790(13)
Zr1 N1 2.0569(17)
Zr1 N2 2.0621(17)
Zr2 O1 1.9967(13)
Zr2 C15 2.289(2)
Zr2 C8 2.5400(19)
Zr2 C17 2.5414(19)
Zr2 C18 2.5591(19)
Zr2 C6 2.5760(19)
Zr2 C16 2.5812(19)
Zr2 C9 2.583(2)
Zr2 C11 2.584(2)
Zr2 C19 2.5911(19)
Zr2 C5 2.599(2)
Zr2 C20 2.6093(19)
Zr3 O2 1.9708(13)
Zr3 C36 2.309(2)
Zr3 C29 2.558(2)
Zr3 C37 2.561(2)
Zr3 C31 2.563(2)
Zr3 C33 2.585(2)
Zr3 C39 2.586(2)
Zr3 C41 2.5889(19)
Zr3 C43 2.591(2)
Zr3 C26 2.594(2)
Zr3 C27 2.607(2)
Zr3 C45 2.611(2)
N1 C1 1.446(3)
N1 C2 1.449(3)
N2 C3 1.445(3)
N2 C4 1.450(3)
C1 H1C 0.9600
C1 H1D 0.9600
C1 H1E 0.9600
C2 H2C 0.9600
C2 H2D 0.9600
C2 H2E 0.9600
C3 H3A 0.9600
C3 H3B 0.9600
C3 H3C 0.9600
C4 H4A 0.9600
C4 H4B 0.9600
C4 H4C 0.9600
C5 C6 1.406(3)
C5 C11 1.418(3)
C5 C14 1.500(3)
C6 C8 1.418(3)
C6 C7 1.494(3)
C7 H7A 0.9600
C7 H7B 0.9600
C7 H7C 0.9600
C8 C9 1.425(3)
C8 C13 1.506(3)
C9 C11 1.402(3)
C9 C10 1.502(3)
C10 H10A 0.9600
C10 H10B 0.9600
C10 H10C 0.9600
C11 C12 1.504(3)
C12 H12A 0.9600
C12 H12B 0.9600
C12 H12C 0.9600
C13 H13A 0.9600
C13 H13B 0.9600
C13 H13C 0.9600
C14 H14A 0.9600
C14 H14B 0.9600
C14 H14C 0.9600
C15 H15A 0.9600
C15 H15B 0.9600
C15 H15C 0.9600
C16 C17 1.416(3)
C16 C20 1.424(3)
C16 C25 1.513(3)
C16 H16 0.9800
C17 C18 1.416(3)
C17 C24 1.505(3)
C18 C19 1.420(3)
C18 C23 1.499(3)
C19 C20 1.413(3)
C19 C22 1.503(3)
C20 C21 1.503(3)
C21 H21A 0.9600
C21 H21B 0.9600
C21 H21C 0.9600
C22 H22A 0.9600
C22 H22B 0.9600
C22 H22C 0.9600
C23 H23A 0.9600
C23 H23B 0.9600
C23 H23C 0.9600
C24 H24A 0.9600
C24 H24B 0.9600
C24 H24C 0.9600
C25 H25A 0.9600
C25 H25B 0.9600
C25 H25C 0.9600
C26 C33 1.412(3)
C26 C27 1.413(3)
C26 C35 1.504(3)
C27 C29 1.414(3)
C27 C28 1.502(3)
C27 H27 0.9800
C28 H28A 0.9600
C28 H28B 0.9600
C28 H28C 0.9600
C29 C31 1.408(3)
C29 C30 1.510(3)
C30 H30A 0.9600
C30 H30B 0.9600
C30 H30C 0.9600
C31 C33 1.414(3)
C31 C32 1.497(3)
C32 H32A 0.9600
C32 H32B 0.9600
C32 H32C 0.9600
C33 C34 1.499(3)
C34 H34A 0.9600
C34 H34B 0.9600
C34 H34C 0.9600
C35 H35A 0.9600
C35 H35B 0.9600
C35 H35C 0.9600
C36 H36A 0.9600
C36 H36B 0.9600
C36 H36C 0.9600
C37 C39 1.417(3)
C37 C45 1.421(3)
C37 C38 1.506(3)
C38 H38A 0.9600
C38 H38B 0.9600
C38 H38C 0.9600
C39 C41 1.416(3)
C39 C40 1.494(3)
C40 H40A 0.9600
C40 H40B 0.9600
C40 H40C 0.9600
C41 C43 1.419(3)
C41 C42 1.495(3)
C42 H42A 0.9600
C42 H42B 0.9600
C42 H42C 0.9600
C43 C45 1.414(3)
C43 C44 1.500(3)
C44 H44A 0.9600
C44 H44B 0.9600
C44 H44C 0.9600
C45 C46 1.509(3)
C45 H45 0.9800
C46 H46A 0.9600
C46 H46B 0.9600
C46 H46C 0.9600
